data_1559826
loop_
_publ_author_name
'Bai, Sha'
'Ma, Li-Li'
'Yang, Tao'
'Wang, Fang'
'Wang, Li-Feng'
'Hahn, F. Ekkehardt'
'Wang, Yao-Yu'
'Han, Ying-Feng'

_publ_section_title
;
 Supramolecular-induced regiocontrol over the photochemical [4 + 4]
 cyclodimerization of NHC- or azole-substituted anthracenes.
;
_journal_issue 6
_journal_name_full 'Chemical science'
_journal_page_first 2165
_journal_page_last 2171
_journal_paper_doi 10.1039/d0sc06017h
_journal_volume 12
_journal_year 2020
_chemical_formula_moiety 'C56 H60 Ag2 N8, 2(C24 H20 B)'
_chemical_formula_sum 'C104 H100 Ag2 B2 N8'
_chemical_formula_weight 1699.27
_space_group_crystal_system orthorhombic
_space_group_IT_number 41
_space_group_name_Hall 'A 2 -2ab'
_space_group_name_H-M_alt 'A e a 2'
_atom_sites_solution_hydrogens geom
_audit_creation_date 2020-11-24
_audit_creation_method
;
Olex2 1.2
(compiled 2018.05.29 svn.r3508 for OlexSys, GUI svn.r5506)
;
_audit_update_record
;
2020-11-24 deposited with the CCDC.	2020-12-17 downloaded from the CCDC.
;
_cell_angle_alpha 90
_cell_angle_beta 90
_cell_angle_gamma 90
_cell_formula_units_Z 4
_cell_length_a 8.9095(4)
_cell_length_b 41.3302(17)
_cell_length_c 26.6661(11)
_cell_measurement_reflns_used 9994
_cell_measurement_temperature 200(2)
_cell_measurement_theta_max 26.52
_cell_measurement_theta_min 2.46
_cell_volume 9819.3(7)
_computing_cell_refinement 'SAINT V8.38A (?, 2016)'
_computing_data_reduction 'SAINT V8.38A (?, 2016)'
_computing_molecular_graphics 'Olex2 (Dolomanov et al., 2009)'
_computing_publication_material 'Olex2 (Dolomanov et al., 2009)'
_computing_structure_refinement 'ShelXL (Sheldrick, 2015)'
_computing_structure_solution 'SHELXT 2014/5 (Sheldrick, 2014)'
_diffrn_ambient_temperature 200.02
_diffrn_measured_fraction_theta_full 0.996
_diffrn_measured_fraction_theta_max 0.996
_diffrn_measurement_device_type 'Bruker APEX-II CCD'
_diffrn_measurement_method '\f and \w scans'
_diffrn_radiation_type MoK\a
_diffrn_radiation_wavelength 0.71073
_diffrn_reflns_av_R_equivalents 0.0398
_diffrn_reflns_av_unetI/netI 0.0281
_diffrn_reflns_Laue_measured_fraction_full 0.996
_diffrn_reflns_Laue_measured_fraction_max 0.996
_diffrn_reflns_limit_h_max 11
_diffrn_reflns_limit_h_min -11
_diffrn_reflns_limit_k_max 52
_diffrn_reflns_limit_k_min -52
_diffrn_reflns_limit_l_max 34
_diffrn_reflns_limit_l_min -34
_diffrn_reflns_number 81378
_diffrn_reflns_point_group_measured_fraction_full 0.997
_diffrn_reflns_point_group_measured_fraction_max 0.994
_diffrn_reflns_theta_full 25.242
_diffrn_reflns_theta_max 27.102
_diffrn_reflns_theta_min 2.489
_diffrn_standards_number 0
_exptl_absorpt_coefficient_mu 0.446
_exptl_absorpt_correction_T_max 0.4912
_exptl_absorpt_correction_T_min 0.4570
_exptl_absorpt_correction_type multi-scan
_exptl_absorpt_process_details
;
SADABS-2016/2 (Bruker,2016/2) was used for absorption correction.
wR2(int) was 0.1149 before and 0.0501 after correction.
The Ratio of minimum to maximum transmission is 0.9304.
The \l/2 correction factor is Not present.
;
_exptl_crystal_colour colourless
_exptl_crystal_colour_primary colourless
_exptl_crystal_density_diffrn 1.149
_exptl_crystal_description block
_exptl_crystal_F_000 3536
_exptl_crystal_size_max 0.32
_exptl_crystal_size_mid 0.3
_exptl_crystal_size_min 0.28
_refine_diff_density_max 0.829
_refine_diff_density_min -0.751
_refine_diff_density_rms 0.053
_refine_ls_abs_structure_details
;
 Flack x determined using 4091 quotients [(I+)-(I-)]/[(I+)+(I-)]
 (Parsons, Flack and Wagner, Acta Cryst. B69 (2013) 249-259).
;
_refine_ls_abs_structure_Flack -0.009(6)
_refine_ls_extinction_method none
_refine_ls_goodness_of_fit_ref 1.051
_refine_ls_hydrogen_treatment constr
_refine_ls_matrix_type full
_refine_ls_number_parameters 562
_refine_ls_number_reflns 10808
_refine_ls_number_restraints 88
_refine_ls_restrained_S_all 1.055
_refine_ls_R_factor_all 0.0453
_refine_ls_R_factor_gt 0.0361
_refine_ls_shift/su_max 0.001
_refine_ls_shift/su_mean 0.000
_refine_ls_structure_factor_coef Fsqd
_refine_ls_weighting_details 'w=1/[\s^2^(Fo^2^)+(0.0438P)^2^+11.5943P] where P=(Fo^2^+2Fc^2^)/3'
_refine_ls_weighting_scheme calc
_refine_ls_wR_factor_gt 0.0870
_refine_ls_wR_factor_ref 0.0931
_reflns_Friedel_coverage 0.952
_reflns_Friedel_fraction_full 0.997
_reflns_Friedel_fraction_max 0.993
_reflns_number_gt 9461
_reflns_number_total 10808
_reflns_threshold_expression 'I > 2\s(I)'
_cod_data_source_file d0sc06017h2.cif
_cod_data_source_block mo_h19123004_0m_a_sq
_cod_depositor_comments
;Adding full bibliography for 1559823--1559829.cif.

 Adding full bibliography for 1559823--1559829.cif.
;
_cod_original_sg_symbol_Hall 'A 2 -2ac'
_cod_database_code 1559826
_shelx_shelxl_version_number 2018/3
_shelx_space_group_comment
;
The symmetry employed for this shelxl refinement is uniquely defined
by the following loop, which should always be used as a source of
symmetry information in preference to the above space-group names.
They are only intended as comments.
;
_shelx_estimated_absorpt_t_max 0.885
_shelx_estimated_absorpt_t_min 0.870
_olex2_refinement_description
;
1. Fixed Uiso
 At 1.2 times of:
  All C(H) groups, All C(H,H) groups, All C(H,H,H,H) groups
 At 1.5 times of:
  All C(H,H,H) groups
2. Restrained distances
 C50B-C48 \\sim C50A-C48 \\sim C52A-C49 \\sim C49-C52B
 with sigma of 0.02
 C51A-C52A \\sim C51B-C52B \\sim C50B-C51B \\sim C51A-C50A
 with sigma of 0.02
 C26A-C25 \\sim C25-C26B
 with sigma of 0.02
 C27B-C26B \\sim C27A-C26A
 with sigma of 0.02
 C28B-C27B \\sim C28A-C27A
 with sigma of 0.02
3. Uiso/Uaniso restraints and constraints
C27A \\sim C27B: within 2A with sigma of 0.01 and sigma for terminal atoms of
0.02
C28A \\sim C28B: within 2A with sigma of 0.01 and sigma for terminal atoms of
0.02
4. Rigid body (RIGU) restrains
 C48, C50A, C50B, C51A, C51B, C52A, C52B
 with sigma for 1-2 distances of 0.001 and sigma for 1-3 distances of 0.001
 C27A
 with sigma for 1-2 distances of 0.001 and sigma for 1-3 distances of 0.001
 C25, C26A, C26B, C27A, C27B, C28A, C28B
 with sigma for 1-2 distances of 0.001 and sigma for 1-3 distances of 0.001
5. Others
 Sof(H25C)=Sof(H25D)=Sof(C27B)=Sof(H27C)=Sof(H27D)=Sof(C26B)=Sof(H26C)=
 Sof(H26D)=Sof(C28B)=Sof(H28D)=Sof(H28E)=Sof(H28F)=1-FVAR(1)
 Sof(H25A)=Sof(H25B)=Sof(C26A)=Sof(H26A)=Sof(H26B)=Sof(C27A)=Sof(H27A)=
 Sof(H27B)=Sof(C28A)=Sof(H28A)=Sof(H28B)=Sof(H28C)=FVAR(1)
 Fixed Sof: H48(0.4) H48A(0.6) H49(0.4) H49A(0.6) C50A(0.4) H50A(0.4)
 C52A(0.4) H52A(0.4) C51A(0.4) H51A(0.4) C51B(0.6) H51B(0.6) C52B(0.6)
 H52B(0.6) C50B(0.6) H50B(0.6)
6.a Secondary CH2 refined with riding coordinates:
 C22(H22A,H22B), C21(H21A,H21B), C23(H23A,H23B), C25(H25A,H25B), C25(H25C,
 H25D), C26A(H26A,H26B), C27A(H27A,H27B), C27B(H27C,H27D), C26B(H26C,H26D)
6.b Me refined with riding coordinates:
 C28B(H28D,H28E,H28F)
6.c Aromatic/amide H refined with riding coordinates:
 C20(H20), C19(H19), C46(H46), C14(H14), C7(H7), C42(H42), C12(H12), C9(H9),
 C10(H10), C16(H16), C45(H45), C2(H2), C3(H3), C17(H17), C5(H5), C30(H30),
 C48(H48), C48(H48A), C31(H31), C38(H38), C40(H40), C34(H34), C44(H44),
 C36(H36), C39(H39), C32(H32), C37(H37), C49(H49), C49(H49A), C43(H43),
 C33(H33), C50A(H50A), C52A(H52A), C51A(H51A), C51B(H51B), C52B(H52B),
 C50B(H50B)
6.d Fitted pentagon refined as free rotating group:
 C18(N4,C20,C19,N3), C2(C3,N2,C1,N1)
6.e Idealised Me refined as rotating group:
 C24(H24A,H24B,H24C), C28A(H28A,H28B,H28C)
;
_platon_squeeze_void_probe_radius 1.20
_olex2_submission_special_instructions 'No special instructions were received'

loop_
_space_group_symop_operation_xyz
'x, y, z'
'-x, -y, z'
'x+1/2, -y+1/2, z'
'-x+1/2, y+1/2, z'
'x, y+1/2, z+1/2'
'-x, -y+1/2, z+1/2'
'x+1/2, -y+1, z+1/2'
'-x+1/2, y+1, z+1/2'

loop_
_atom_site_label
_atom_site_type_symbol
_atom_site_fract_x
_atom_site_fract_y
_atom_site_fract_z
_atom_site_U_iso_or_equiv
_atom_site_adp_type
_atom_site_occupancy
_atom_site_site_symmetry_order
_atom_site_calc_flag
_atom_site_refinement_flags_posn
_atom_site_refinement_flags_adp
_atom_site_refinement_flags_occupancy
_atom_site_disorder_assembly
_atom_site_disorder_group
Ag1 Ag 0.34679(3) 0.60900(2) 0.62392(2) 0.03489(9) Uani 1 1 d . . . . .
C6 C 0.2603(5) 0.50452(10) 0.63595(15) 0.0336(10) Uani 1 1 d . . . . .
C18 C -0.2335(3) 0.37474(7) 0.56060(9) 0.0332(9) Uani 1 1 d . . . . .
N4 N -0.2829(3) 0.34767(7) 0.53227(11) 0.0387(8) Uani 1 1 d G . . . .
C20 C -0.1895(4) 0.34498(7) 0.48933(10) 0.0419(11) Uani 1 1 d G . . . .
H20 H -0.197270 0.328990 0.463870 0.050 Uiso 1 1 calc R . . . .
C19 C -0.0823(3) 0.37039(8) 0.49112(10) 0.0374(11) Uani 1 1 d G . . . .
H19 H -0.005849 0.374380 0.467075 0.045 Uiso 1 1 calc R . . . .
N3 N -0.1095(3) 0.38878(6) 0.53517(11) 0.0344(8) Uani 1 1 d G . . . .
C13 C 0.0832(5) 0.45002(10) 0.61220(15) 0.0324(10) Uani 1 1 d . . . . .
C46 C 0.0627(6) 0.59394(12) 0.93626(19) 0.0448(11) Uani 1 1 d . . . . .
H46 H 0.127295 0.595611 0.908029 0.054 Uiso 1 1 calc R . . . .
C14 C 0.1124(6) 0.45770(12) 0.66175(18) 0.0354(10) Uani 1 1 d . . . . .
H14 H 0.074249 0.444117 0.687493 0.042 Uiso 1 1 calc R . . . .
C8 C 0.1401(5) 0.47037(12) 0.57336(17) 0.0323(10) Uani 1 1 d . . . . .
C7 C 0.2303(6) 0.49659(11) 0.58632(17) 0.0352(10) Uani 1 1 d . . . . .
H7 H 0.272589 0.509460 0.560413 0.042 Uiso 1 1 calc R . . . .
C42 C -0.1532(6) 0.60933(14) 0.9807(2) 0.0478(14) Uani 1 1 d . . . . .
H42 H -0.242123 0.621868 0.983607 0.057 Uiso 1 1 calc R . . . .
C12 C -0.0013(5) 0.42186(11) 0.59848(16) 0.0343(9) Uani 1 1 d . . . . .
H12 H -0.035887 0.407454 0.623716 0.041 Uiso 1 1 calc R . . . .
C9 C 0.1024(6) 0.46306(12) 0.52258(17) 0.0393(10) Uani 1 1 d . . . . .
H9 H 0.137251 0.476819 0.496519 0.047 Uiso 1 1 calc R . . . .
C15 C 0.1958(6) 0.48462(12) 0.67475(16) 0.0344(10) Uani 1 1 d . . . . .
C29 C -0.0923(5) 0.67215(12) 0.91065(18) 0.0381(10) Uani 1 1 d . . . . .
C11 C -0.0321(5) 0.41570(10) 0.54938(16) 0.0325(9) Uani 1 1 d . . . . .
C35 C -0.3074(5) 0.62997(12) 0.87952(17) 0.0374(10) Uani 1 1 d . . . . .
C10 C 0.0176(5) 0.43680(11) 0.51080(17) 0.0362(9) Uani 1 1 d . . . . .
H10 H -0.008333 0.432588 0.476865 0.043 Uiso 1 1 calc R . . . .
C22 C 0.7257(6) 0.64380(13) 0.6527(2) 0.0541(13) Uani 1 1 d . . . . .
H22A H 0.816912 0.631468 0.661821 0.065 Uiso 1 1 calc R . . . .
H22B H 0.675560 0.632179 0.624859 0.065 Uiso 1 1 calc R . . . .
C16 C 0.2196(6) 0.49450(12) 0.72598(16) 0.0399(10) Uani 1 1 d . . . . .
H16 H 0.176277 0.482137 0.752304 0.048 Uiso 1 1 calc R . . . .
C41 C -0.0699(5) 0.61150(11) 0.93714(17) 0.0356(9) Uani 1 1 d . . . . .
C21 C 0.6212(6) 0.64477(13) 0.6973(2) 0.0505(13) Uani 1 1 d . . . . .
H21A H 0.672984 0.655366 0.725771 0.061 Uiso 1 1 calc R . . . .
H21B H 0.531976 0.657952 0.688801 0.061 Uiso 1 1 calc R . . . .
C45 C 0.1034(7) 0.57365(14) 0.9765(2) 0.0583(15) Uani 1 1 d . . . . .
H45 H 0.194276 0.561704 0.974417 0.070 Uiso 1 1 calc R . . . .
C2 C 0.6312(4) 0.59645(8) 0.75326(11) 0.0450(12) Uani 1 1 d . . . . .
H2 H 0.704223 0.603717 0.776657 0.054 Uiso 1 1 calc R . . . .
C3 C 0.5591(4) 0.56582(7) 0.75359(11) 0.0438(11) Uani 1 1 d G . . . .
H3 H 0.575281 0.548994 0.777253 0.053 Uiso 1 1 calc R . . . .
N2 N 0.4584(3) 0.56475(6) 0.71234(11) 0.0388(9) Uani 1 1 d G . . . .
C1 C 0.4683(3) 0.59472(7) 0.68652(10) 0.0360(9) Uani 1 1 d G . . . .
N1 N 0.5752(3) 0.61431(6) 0.71180(11) 0.0431(9) Uani 1 1 d G . . . .
C17 C 0.3026(6) 0.52110(12) 0.73753(17) 0.0402(10) Uani 1 1 d . . . . .
H17 H 0.313957 0.527617 0.771484 0.048 Uiso 1 1 calc R . . . .
C5 C 0.3529(5) 0.53123(11) 0.64969(17) 0.0358(10) Uani 1 1 d . . . . .
H5 H 0.401379 0.543629 0.624443 0.043 Uiso 1 1 calc R . . . .
C30 C 0.0460(6) 0.68758(12) 0.9029(2) 0.0467(11) Uani 1 1 d . . . . .
H30 H 0.120176 0.676449 0.884056 0.056 Uiso 1 1 calc R . . . .
C48 C -0.0211(5) 0.59481(15) 0.82288(19) 0.0493(12) Uani 1 1 d D U . . .
H48 H -0.044812 0.579774 0.848640 0.059 Uiso 0.4 1 calc R . P A 1
H48A H -0.048354 0.577019 0.843524 0.059 Uiso 0.6 1 calc R . P B 2
C4 C 0.3719(5) 0.53898(11) 0.69874(17) 0.0351(9) Uani 1 1 d . . . . .
C31 C 0.0810(7) 0.71796(14) 0.9211(2) 0.0606(15) Uani 1 1 d . . . . .
H31 H 0.174998 0.727599 0.913341 0.073 Uiso 1 1 calc R . . . .
C38 C -0.6088(6) 0.6191(2) 0.8495(2) 0.0639(17) Uani 1 1 d . . . . .
H38 H -0.709353 0.615406 0.839152 0.077 Uiso 1 1 calc R . . . .
C40 C -0.3774(6) 0.60000(14) 0.88566(18) 0.0447(12) Uani 1 1 d . . . . .
H40 H -0.322139 0.582714 0.900167 0.054 Uiso 1 1 calc R . . . .
C34 C -0.1924(6) 0.68962(13) 0.9415(2) 0.0475(12) Uani 1 1 d . . . . .
H34 H -0.286965 0.680329 0.949449 0.057 Uiso 1 1 calc R . . . .
C47 C -0.0473(5) 0.62686(13) 0.83706(17) 0.0416(11) Uani 1 1 d . . . . .
C44 C 0.0163(7) 0.57060(13) 1.0183(2) 0.0567(15) Uani 1 1 d . . . . .
H44 H 0.041992 0.556241 1.044790 0.068 Uiso 1 1 calc R . . . .
B1 B -0.1273(6) 0.63559(14) 0.8912(2) 0.0339(11) Uani 1 1 d . . . . .
C36 C -0.3954(6) 0.65412(16) 0.8577(2) 0.0527(13) Uani 1 1 d . . . . .
H36 H -0.352850 0.674928 0.852579 0.063 Uiso 1 1 calc R . . . .
C39 C -0.5265(6) 0.59459(16) 0.87111(19) 0.0525(13) Uani 1 1 d . . . . .
H39 H -0.570870 0.573944 0.876165 0.063 Uiso 1 1 calc R . . . .
C32 C -0.0233(8) 0.73447(14) 0.9510(3) 0.0646(17) Uani 1 1 d . . . . .
H32 H -0.001258 0.755277 0.964275 0.078 Uiso 1 1 calc R . . . .
C23 C 0.7713(7) 0.67696(15) 0.6347(3) 0.0676(18) Uani 1 1 d . . . . .
H23A H 0.679974 0.690290 0.630195 0.081 Uiso 1 1 calc R . . . .
H23B H 0.833525 0.687389 0.660898 0.081 Uiso 1 1 calc R . . . .
C25 C -0.4021(6) 0.32718(12) 0.5438(2) 0.0445(10) Uani 1 1 d D U . . .
H25A H -0.461867 0.322971 0.513223 0.053 Uiso 0.847(11) 1 calc R . P C 1
H25B H -0.468336 0.337771 0.568733 0.053 Uiso 0.847(11) 1 calc R . P C 1
H25C H -0.423210 0.313300 0.514414 0.053 Uiso 0.153(11) 1 calc R . P C 2
H25D H -0.492581 0.340474 0.550205 0.053 Uiso 0.153(11) 1 calc R . P C 2
C37 C -0.5442(6) 0.64867(18) 0.8433(2) 0.0638(16) Uani 1 1 d . . . . .
H37 H -0.600768 0.665802 0.828907 0.077 Uiso 1 1 calc R . . . .
C49 C -0.0134(7) 0.65009(17) 0.8011(2) 0.0606(15) Uani 1 1 d D . . . .
H49 H -0.034561 0.672455 0.805335 0.073 Uiso 0.4 1 calc R . P D 1
H49A H -0.037564 0.671586 0.810828 0.073 Uiso 0.6 1 calc R . P E 2
C43 C -0.1123(7) 0.58972(16) 1.0201(2) 0.0567(15) Uani 1 1 d . . . . .
H43 H -0.173444 0.589199 1.049288 0.068 Uiso 1 1 calc R . . . .
C26A C -0.3452(9) 0.29547(17) 0.5649(3) 0.0567(17) Uani 0.847(11) 1 d D U P C 1
H26A H -0.430585 0.280228 0.567337 0.068 Uiso 0.847(11) 1 calc R . P C 1
H26B H -0.272068 0.286165 0.540937 0.068 Uiso 0.847(11) 1 calc R . P C 1
C33 C -0.1573(7) 0.71980(15) 0.9606(2) 0.0608(16) Uani 1 1 d . . . . .
H33 H -0.228818 0.730635 0.981056 0.073 Uiso 1 1 calc R . . . .
C50A C 0.030(3) 0.5804(4) 0.7807(6) 0.039(4) Uani 0.4 1 d D U P F 1
H50A H 0.032775 0.557668 0.775222 0.046 Uiso 0.4 1 calc R . P F 1
C52A C 0.058(3) 0.6368(4) 0.7562(8) 0.045(5) Uani 0.4 1 d D U P F 1
H52A H 0.093035 0.651596 0.731541 0.055 Uiso 0.4 1 calc R . P F 1
C51A C 0.078(2) 0.6033(3) 0.7471(7) 0.043(4) Uani 0.4 1 d D U P F 1
H51A H 0.126457 0.596518 0.717023 0.051 Uiso 0.4 1 calc R . P F 1
C24 C 0.8578(9) 0.6765(2) 0.5863(3) 0.089(2) Uani 1 1 d . . . . .
H24A H 0.797291 0.666141 0.560206 0.133 Uiso 1 1 calc GR . . . .
H24B H 0.951297 0.664401 0.590975 0.133 Uiso 1 1 calc GR . . . .
H24C H 0.881241 0.698768 0.576261 0.133 Uiso 1 1 calc GR . . . .
C27A C -0.2717(9) 0.29784(17) 0.6154(3) 0.070(2) Uani 0.847(11) 1 d D U P C 1
H27A H -0.346758 0.304599 0.640708 0.084 Uiso 0.847(11) 1 calc R . P C 1
H27B H -0.191470 0.314397 0.614397 0.084 Uiso 0.847(11) 1 calc R . P C 1
C28A C -0.204(2) 0.2650(4) 0.6304(7) 0.126(5) Uani 0.847(11) 1 d D U P C 1
H28A H -0.283815 0.248583 0.630965 0.189 Uiso 0.847(11) 1 calc GR . P C 1
H28B H -0.158956 0.266686 0.663738 0.189 Uiso 0.847(11) 1 calc GR . P C 1
H28C H -0.127465 0.258729 0.605955 0.189 Uiso 0.847(11) 1 calc GR . P C 1
C51B C 0.0829(18) 0.6160(4) 0.7422(5) 0.061(3) Uani 0.6 1 d D U P F 2
H51B H 0.129963 0.611471 0.711017 0.074 Uiso 0.6 1 calc R . P F 2
C52B C 0.048(3) 0.6476(4) 0.7545(6) 0.073(5) Uani 0.6 1 d D U P F 2
H52B H 0.065445 0.665567 0.732941 0.087 Uiso 0.6 1 calc R . P F 2
C50B C 0.0493(17) 0.5906(3) 0.7752(5) 0.051(3) Uani 0.6 1 d D U P F 2
H50B H 0.075133 0.569281 0.765250 0.061 Uiso 0.6 1 calc R . P F 2
C27B C -0.249(5) 0.2828(10) 0.5802(17) 0.071(6) Uani 0.153(11) 1 d D U P C 2
H27C H -0.157214 0.293254 0.566635 0.085 Uiso 0.153(11) 1 calc R . P C 2
H27D H -0.277495 0.264253 0.558685 0.085 Uiso 0.153(11) 1 calc R . P C 2
C26B C -0.375(5) 0.3063(11) 0.5877(14) 0.064(10) Uani 0.153(11) 1 d D U P C 2
H26C H -0.468072 0.294103 0.595283 0.077 Uiso 0.153(11) 1 calc R . P C 2
H26D H -0.352338 0.320124 0.617076 0.077 Uiso 0.153(11) 1 calc R . P C 2
C28B C -0.231(13) 0.273(2) 0.636(2) 0.098(11) Uani 0.153(11) 1 d D U P C 2
H28D H -0.150228 0.257067 0.639333 0.148 Uiso 0.153(11) 1 calc R . P C 2
H28E H -0.206591 0.292220 0.656019 0.148 Uiso 0.153(11) 1 calc R . P C 2
H28F H -0.325283 0.263602 0.648174 0.148 Uiso 0.153(11) 1 calc R . P C 2

loop_
_atom_site_aniso_label
_atom_site_aniso_U_11
_atom_site_aniso_U_22
_atom_site_aniso_U_33
_atom_site_aniso_U_23
_atom_site_aniso_U_13
_atom_site_aniso_U_12
Ag1 0.03494(15) 0.03646(15) 0.03326(15) 0.00015(19) -0.00611(17) -0.00381(12)
C6 0.035(2) 0.035(2) 0.032(2) 0.0020(17) 0.0006(17) 0.0012(17)
C18 0.031(2) 0.036(2) 0.032(2) 0.0012(18) 0.0017(17) 0.0006(18)
N4 0.039(2) 0.043(2) 0.035(2) -0.0020(16) -0.0010(16) -0.0030(17)
C20 0.041(3) 0.048(3) 0.037(2) -0.007(2) 0.001(2) -0.002(2)
C19 0.036(3) 0.038(3) 0.038(3) -0.008(2) 0.005(2) -0.001(2)
N3 0.037(2) 0.035(2) 0.0310(19) 0.0007(15) 0.0006(16) 0.0000(16)
C13 0.033(2) 0.034(2) 0.031(3) 0.0009(16) 0.0021(16) -0.0006(16)
C46 0.036(2) 0.051(3) 0.047(3) -0.001(2) -0.012(2) -0.001(2)
C14 0.039(2) 0.037(3) 0.031(2) 0.0060(19) 0.001(2) -0.002(2)
C8 0.033(2) 0.034(3) 0.030(2) 0.001(2) 0.0047(17) -0.0016(18)
C7 0.044(3) 0.035(2) 0.027(2) 0.0029(19) 0.0032(19) -0.002(2)
C42 0.044(3) 0.060(4) 0.039(3) -0.002(2) -0.008(2) -0.008(2)
C12 0.033(2) 0.038(2) 0.032(2) -0.0009(18) 0.0043(18) -0.0038(18)
C9 0.046(3) 0.040(2) 0.032(2) -0.0015(19) 0.004(2) -0.005(2)
C15 0.037(2) 0.040(3) 0.027(2) 0.0046(19) 0.0003(18) 0.003(2)
C29 0.037(2) 0.042(2) 0.036(2) 0.001(2) -0.0082(19) 0.006(2)
C11 0.029(2) 0.032(2) 0.037(2) -0.0016(17) -0.0005(17) -0.0002(17)
C35 0.029(2) 0.051(3) 0.033(2) -0.005(2) 0.0023(19) 0.0000(19)
C10 0.039(2) 0.039(2) 0.031(2) 0.0002(18) 0.0027(18) -0.0030(19)
C22 0.049(3) 0.050(3) 0.064(3) -0.011(3) -0.001(3) -0.007(2)
C16 0.046(3) 0.045(3) 0.029(2) 0.0038(19) 0.0000(19) -0.001(2)
C41 0.030(2) 0.040(2) 0.037(2) -0.0031(19) -0.0047(18) -0.0047(18)
C21 0.058(3) 0.040(3) 0.053(3) -0.007(2) -0.010(3) -0.009(2)
C45 0.054(3) 0.052(3) 0.068(4) -0.005(3) -0.021(3) 0.011(3)
C2 0.045(3) 0.059(3) 0.031(3) -0.008(2) -0.009(2) 0.003(3)
C3 0.047(3) 0.053(3) 0.031(2) -0.008(2) -0.013(2) 0.003(2)
N2 0.042(2) 0.044(2) 0.0304(19) -0.0032(17) -0.0077(17) 0.0005(18)
C1 0.036(2) 0.040(2) 0.033(2) -0.0048(18) -0.0022(18) -0.0018(19)
N1 0.040(2) 0.053(2) 0.036(2) -0.0094(18) -0.0103(17) 0.0015(18)
C17 0.049(3) 0.044(3) 0.028(2) 0.0000(19) -0.0024(19) 0.002(2)
C5 0.039(2) 0.037(2) 0.031(2) 0.0000(18) 0.0016(18) -0.0004(19)
C30 0.044(3) 0.045(3) 0.051(3) 0.001(2) -0.008(2) -0.005(2)
C48 0.032(2) 0.069(3) 0.047(2) -0.016(2) -0.0062(19) -0.001(2)
C4 0.036(2) 0.034(2) 0.035(2) -0.0032(18) -0.0023(18) 0.0022(18)
C31 0.061(4) 0.054(3) 0.067(4) 0.008(3) -0.014(3) -0.014(3)
C38 0.030(3) 0.117(6) 0.045(3) -0.008(3) -0.005(2) -0.009(3)
C40 0.036(3) 0.068(3) 0.030(2) -0.003(2) 0.0001(19) -0.006(2)
C34 0.041(3) 0.046(3) 0.055(3) -0.006(2) -0.008(2) 0.011(2)
C47 0.025(2) 0.065(3) 0.035(2) -0.006(2) -0.0050(18) -0.002(2)
C44 0.069(4) 0.039(3) 0.062(4) 0.011(3) -0.026(3) -0.001(3)
B1 0.026(2) 0.042(3) 0.034(3) -0.007(2) -0.0047(19) -0.004(2)
C36 0.038(3) 0.063(4) 0.057(3) 0.008(3) -0.011(2) 0.004(3)
C39 0.041(3) 0.080(4) 0.037(3) -0.007(3) 0.004(2) -0.019(3)
C32 0.074(4) 0.038(3) 0.082(4) -0.007(3) -0.028(3) 0.002(3)
C23 0.062(3) 0.065(3) 0.076(5) -0.004(3) 0.004(3) -0.015(3)
C25 0.040(2) 0.045(2) 0.049(3) -0.004(2) 0.000(2) -0.012(2)
C37 0.037(3) 0.085(5) 0.069(4) 0.001(3) -0.013(3) 0.015(3)
C49 0.055(3) 0.085(4) 0.042(3) 0.000(3) -0.001(2) -0.013(3)
C43 0.058(3) 0.072(4) 0.040(3) 0.005(3) -0.009(3) -0.023(3)
C26A 0.056(4) 0.045(3) 0.069(4) 0.007(3) 0.008(3) -0.013(3)
C33 0.060(4) 0.056(3) 0.066(4) -0.011(3) -0.012(3) 0.025(3)
C50A 0.038(9) 0.029(6) 0.048(4) -0.007(4) 0.004(4) -0.021(5)
C52A 0.074(12) 0.033(7) 0.029(8) 0.003(6) 0.002(7) -0.022(7)
C51A 0.041(8) 0.035(7) 0.051(6) -0.004(5) 0.003(5) -0.025(6)
C24 0.084(5) 0.088(6) 0.095(6) 0.004(5) 0.021(4) -0.024(4)
C27A 0.078(4) 0.058(4) 0.074(4) 0.019(4) -0.003(4) 0.005(3)
C28A 0.127(10) 0.088(8) 0.162(12) 0.058(9) -0.015(9) 0.032(6)
C51B 0.054(7) 0.085(9) 0.045(5) -0.018(5) -0.004(4) -0.025(7)
C52B 0.096(11) 0.079(9) 0.044(8) -0.005(6) 0.006(7) -0.023(9)
C50B 0.032(5) 0.067(8) 0.053(4) -0.026(5) -0.001(4) -0.018(7)
C27B 0.067(11) 0.056(11) 0.089(11) 0.017(9) 0.005(10) -0.002(9)
C26B 0.068(17) 0.062(17) 0.063(12) 0.013(12) 0.004(10) -0.001(14)
C28B 0.11(2) 0.09(3) 0.096(13) 0.033(15) 0.009(13) 0.032(18)

loop_
_atom_type_symbol
_atom_type_description
_atom_type_scat_dispersion_real
_atom_type_scat_dispersion_imag
_atom_type_scat_source
C C 0.0033 0.0016 'International Tables Vol C Tables 4.2.6.8 and 6.1.1.4'
H H 0.0000 0.0000 'International Tables Vol C Tables 4.2.6.8 and 6.1.1.4'
Ag Ag -0.8971 1.1015 'International Tables Vol C Tables 4.2.6.8 and 6.1.1.4'
B B 0.0013 0.0007 'International Tables Vol C Tables 4.2.6.8 and 6.1.1.4'
N N 0.0061 0.0033 'International Tables Vol C Tables 4.2.6.8 and 6.1.1.4'

loop_
_geom_angle_atom_site_label_1
_geom_angle_atom_site_label_2
_geom_angle_atom_site_label_3
_geom_angle
_geom_angle_site_symmetry_1
_geom_angle_site_symmetry_3
_geom_angle_publ_flag
C1 Ag1 C18 176.93(11) . 2_565 ?
C7 C6 C15 118.2(4) . . ?
C7 C6 C5 122.6(4) . . ?
C5 C6 C15 119.2(4) . . ?
N4 C18 Ag1 122.43(15) . 2_565 ?
N4 C18 N3 108.0 . . ?
N3 C18 Ag1 129.31(15) . 2_565 ?
C18 N4 C20 108.0 . . ?
C25 N4 C18 126.7(3) . . ?
C25 N4 C20 125.3(3) . . ?
N4 C20 C19 108.0 . . ?
N3 C19 C20 108.0 . . ?
C19 N3 C18 108.0 . . ?
C11 N3 C18 126.5(3) . . ?
C11 N3 C19 125.5(3) . . ?
C14 C13 C8 119.4(4) . . ?
C14 C13 C12 121.9(4) . . ?
C8 C13 C12 118.7(4) . . ?
C41 C46 C45 121.2(5) . . ?
C15 C14 C13 121.7(4) . . ?
C13 C8 C9 118.7(4) . . ?
C7 C8 C13 118.9(4) . . ?
C7 C8 C9 122.4(4) . . ?
C6 C7 C8 122.1(4) . . ?
C43 C42 C41 122.6(5) . . ?
C11 C12 C13 120.2(4) . . ?
C10 C9 C8 121.3(4) . . ?
C6 C15 C16 117.4(4) . . ?
C14 C15 C6 119.6(4) . . ?
C14 C15 C16 123.0(4) . . ?
C30 C29 C34 114.0(5) . . ?
C30 C29 B1 122.9(4) . . ?
C34 C29 B1 122.7(4) . . ?
N3 C11 C10 117.2(4) . . ?
C12 C11 N3 121.5(4) . . ?
C12 C11 C10 121.3(4) . . ?
C40 C35 B1 122.5(4) . . ?
C36 C35 C40 115.6(5) . . ?
C36 C35 B1 121.6(5) . . ?
C9 C10 C11 119.8(4) . . ?
C23 C22 C21 113.1(5) . . ?
C17 C16 C15 121.6(4) . . ?
C46 C41 B1 124.4(4) . . ?
C42 C41 C46 116.0(5) . . ?
C42 C41 B1 119.6(4) . . ?
N1 C21 C22 112.3(4) . . ?
C44 C45 C46 122.1(5) . . ?
C3 C2 N1 108.0 . . ?
C2 C3 N2 108.0 . . ?
C1 N2 C3 108.0 . . ?
C4 N2 C3 126.0(3) . . ?
C4 N2 C1 126.0(3) . . ?
N2 C1 Ag1 127.27(16) . . ?
N2 C1 N1 108.0 . . ?
N1 C1 Ag1 124.71(16) . . ?
C21 N1 C2 126.0(3) . . ?
C21 N1 C1 125.9(3) . . ?
C1 N1 C2 108.0 . . ?
C16 C17 C4 119.6(4) . . ?
C4 C5 C6 120.2(4) . . ?
C31 C30 C29 124.1(5) . . ?
C47 C48 C50B 115.4(7) . . ?
C50A C48 C47 134.4(9) . . ?
N2 C4 C17 117.4(4) . . ?
C5 C4 N2 120.7(4) . . ?
C5 C4 C17 121.8(4) . . ?
C30 C31 C32 119.5(6) . . ?
C37 C38 C39 119.1(5) . . ?
C35 C40 C39 122.2(5) . . ?
C33 C34 C29 122.2(5) . . ?
C48 C47 B1 121.1(5) . . ?
C49 C47 C48 115.6(5) . . ?
C49 C47 B1 123.1(5) . . ?
C45 C44 C43 116.3(5) . . ?
C29 B1 C35 112.1(4) . . ?
C29 B1 C41 105.2(4) . . ?
C29 B1 C47 113.5(4) . . ?
C35 B1 C41 110.8(4) . . ?
C47 B1 C35 103.0(4) . . ?
C47 B1 C41 112.4(4) . . ?
C35 C36 C37 122.1(6) . . ?
C38 C39 C40 120.2(6) . . ?
C33 C32 C31 118.1(5) . . ?
C24 C23 C22 113.6(6) . . ?
N4 C25 C26A 110.7(5) . . ?
N4 C25 C26B 114(2) . . ?
C38 C37 C36 120.8(6) . . ?
C47 C49 C52A 113.6(9) . . ?
C52B C49 C47 131.7(10) . . ?
C42 C43 C44 121.7(6) . . ?
C27A C26A C25 115.0(6) . . ?
C32 C33 C34 122.0(6) . . ?
C48 C50A C51A 110.2(12) . . ?
C51A C52A C49 124.2(13) . . ?
C50A C51A C52A 121.4(14) . . ?
C26A C27A C28A 110.2(11) . . ?
C52B C51B C50B 120.7(12) . . ?
C49 C52B C51B 112.1(13) . . ?
C51B C50B C48 124.2(11) . . ?
C26B C27B C28B 97(4) . . ?
C25 C26B C27B 113(3) . . ?

loop_
_geom_bond_atom_site_label_1
_geom_bond_atom_site_label_2
_geom_bond_distance
_geom_bond_site_symmetry_2
_geom_bond_publ_flag
Ag1 C18 2.079(2) 2_565 ?
Ag1 C1 2.075(2) . ?
C6 C7 1.389(6) . ?
C6 C15 1.441(6) . ?
C6 C5 1.426(6) . ?
C18 N4 1.4200 . ?
C18 N3 1.4200 . ?
N4 C20 1.4200 . ?
N4 C25 1.393(5) . ?
C20 C19 1.4200 . ?
C19 N3 1.4200 . ?
N3 C11 1.363(5) . ?
C13 C14 1.384(7) . ?
C13 C8 1.427(6) . ?
C13 C12 1.433(6) . ?
C46 C41 1.387(7) . ?
C46 C45 1.409(8) . ?
C14 C15 1.382(7) . ?
C8 C7 1.393(7) . ?
C8 C9 1.427(6) . ?
C42 C41 1.382(8) . ?
C42 C43 1.376(8) . ?
C12 C11 1.362(6) . ?
C9 C10 1.359(6) . ?
C15 C16 1.441(6) . ?
C29 C30 1.402(7) . ?
C29 C34 1.412(7) . ?
C29 B1 1.628(7) . ?
C11 C10 1.420(6) . ?
C35 C40 1.396(7) . ?
C35 B1 1.651(7) . ?
C35 C36 1.396(7) . ?
C22 C21 1.512(8) . ?
C22 C23 1.507(8) . ?
C16 C17 1.360(7) . ?
C41 B1 1.660(7) . ?
C21 N1 1.379(6) . ?
C45 C44 1.365(9) . ?
C2 C3 1.4200 . ?
C2 N1 1.4200 . ?
C3 N2 1.4200 . ?
N2 C1 1.4200 . ?
N2 C4 1.364(5) . ?
C1 N1 1.4200 . ?
C17 C4 1.413(7) . ?
C5 C4 1.357(6) . ?
C30 C31 1.381(8) . ?
C48 C47 1.397(8) . ?
C48 C50A 1.352(15) . ?
C48 C50B 1.428(12) . ?
C31 C32 1.403(9) . ?
C38 C39 1.376(9) . ?
C38 C37 1.362(10) . ?
C40 C39 1.402(7) . ?
C34 C33 1.383(8) . ?
C47 B1 1.650(7) . ?
C47 C49 1.390(8) . ?
C44 C43 1.392(9) . ?
C36 C37 1.399(8) . ?
C32 C33 1.363(9) . ?
C23 C24 1.503(10) . ?
C25 C26A 1.513(9) . ?
C25 C26B 1.47(2) . ?
C49 C52A 1.464(17) . ?
C49 C52B 1.364(14) . ?
C26A C27A 1.501(11) . ?
C50A C51A 1.373(16) . ?
C52A C51A 1.419(16) . ?
C27A C28A 1.538(12) . ?
C51B C52B 1.381(15) . ?
C51B C50B 1.403(15) . ?
C27B C26B 1.50(3) . ?
C27B C28B 1.55(3) . ?

loop_
_platon_squeeze_void_nr
_platon_squeeze_void_average_x
_platon_squeeze_void_average_y
_platon_squeeze_void_average_z
_platon_squeeze_void_volume
_platon_squeeze_void_count_electrons
_platon_squeeze_void_content
1 0.468 0.000 -0.107 187 24 ' '
2 0.008 0.500 -0.107 187 24 ' '
3 0.557 0.250 0.280 248 32 ' '
4 0.926 0.750 0.280 248 32 ' '
5 -0.009 0.000 0.393 187 24 ' '
6 0.505 0.500 0.393 187 24 ' '
7 0.926 0.250 0.780 248 32 ' '
8 0.557 0.750 0.780 248 32 ' '
